data_4343511
loop_
_publ_author_name
'Weber, Katharina'
'Weyherm\"uller, Thomas'
'Bill, Eckhard'
'Erdem, \"Ozlen F'
'Lubitz, Wolfgang'

_publ_section_title
;
 Design and Characterization of Phosphine Iron Hydrides: Toward
 Hydrogen-Producing Catalysts.
;
_journal_issue 14
_journal_name_full 'Inorganic chemistry'
_journal_page_first 6928
_journal_page_last 6937
_journal_paper_doi 10.1021/acs.inorgchem.5b00911
_journal_volume 54
_journal_year 2015
_chemical_compound_source hexane
_chemical_formula_moiety 'C38 H56 Fe N2 P2'
_chemical_formula_sum 'C38 H56 Fe N2 P2'
_chemical_formula_weight 658.63
_chemical_name_systematic
;
 ?
;
_space_group_crystal_system triclinic
_space_group_IT_number 2
_space_group_name_Hall '-P 1'
_space_group_name_H-M_alt 'P -1'
_symmetry_space_group_name_Hall '-P 1'
_symmetry_space_group_name_H-M 'P -1'
_atom_sites_solution_hydrogens mixed
_audit_block_code LBZ-WK-534-01
_audit_creation_date 2013-10-31
_audit_creation_method SHELXL-2013
_cell_angle_alpha 97.863(8)
_cell_angle_beta 115.104(6)
_cell_angle_gamma 93.743(6)
_cell_formula_units_Z 2
_cell_length_a 11.2947(9)
_cell_length_b 13.2298(10)
_cell_length_c 13.251(2)
_cell_measurement_reflns_used 56221
_cell_measurement_temperature 100(2)
_cell_measurement_theta_max 33.0984
_cell_measurement_theta_min 2.7069
_cell_volume 1759.3(3)
_computing_cell_refinement 'DENZO (Bruker AXS, 2006)'
_computing_data_collection 'DATCOL (Bruker AXS, 2006)'
_computing_data_reduction 'DENZO (Bruker AXS, 2006)'
_computing_structure_refinement 'SHELXL-2013 (Sheldrick, 2013)'
_computing_structure_solution 'SHELXS-2013 (Sheldrick, 2013)'
_diffrn_ambient_temperature 100(2)
_diffrn_detector_area_resol_mean 18.02
_diffrn_measured_fraction_theta_full 0.998
_diffrn_measured_fraction_theta_max 0.999
_diffrn_measurement_device_type 'Bruker AXS Enraf-Nonius KappaCCD'
_diffrn_measurement_method 'CCD \f- and \w-scans'
_diffrn_radiation_monochromator graphite
_diffrn_radiation_source '0.2 x 2mm^2^ focus rotating anode'
_diffrn_radiation_type MoK\a
_diffrn_radiation_wavelength 0.71073
_diffrn_reflns_av_R_equivalents 0.0991
_diffrn_reflns_av_unetI/netI 0.0901
_diffrn_reflns_laue_measured_fraction_full 0.998
_diffrn_reflns_laue_measured_fraction_max 0.999
_diffrn_reflns_limit_h_max 15
_diffrn_reflns_limit_h_min -15
_diffrn_reflns_limit_k_max 18
_diffrn_reflns_limit_k_min -18
_diffrn_reflns_limit_l_max 18
_diffrn_reflns_limit_l_min -18
_diffrn_reflns_number 44406
_diffrn_reflns_point_group_measured_fraction_full 0.998
_diffrn_reflns_point_group_measured_fraction_max 0.999
_diffrn_reflns_theta_full 25.242
_diffrn_reflns_theta_max 29.999
_diffrn_reflns_theta_min 2.715
_exptl_absorpt_coefficient_mu 0.548
_exptl_absorpt_correction_T_max 0.96034
_exptl_absorpt_correction_T_min 0.82289
_exptl_absorpt_correction_type gaussian
_exptl_absorpt_process_details 'SADABS (Bruker AXS, 2008)'
_exptl_crystal_colour yellow
_exptl_crystal_density_diffrn 1.243
_exptl_crystal_description plate
_exptl_crystal_F_000 708
_exptl_crystal_size_max 0.380
_exptl_crystal_size_mid 0.180
_exptl_crystal_size_min 0.040
_refine_diff_density_max 1.058
_refine_diff_density_min -0.871
_refine_diff_density_rms 0.099
_refine_ls_extinction_method none
_refine_ls_goodness_of_fit_ref 1.044
_refine_ls_hydrogen_treatment mixed
_refine_ls_matrix_type full
_refine_ls_number_parameters 397
_refine_ls_number_reflns 10264
_refine_ls_number_restraints 0
_refine_ls_restrained_S_all 1.044
_refine_ls_R_factor_all 0.1060
_refine_ls_R_factor_gt 0.0573
_refine_ls_shift/su_max 0.001
_refine_ls_shift/su_mean 0.000
_refine_ls_structure_factor_coef Fsqd
_refine_ls_weighting_details
;
 w=1/[\s^2^(Fo^2^)+(0.0673P)^2^+1.2368P]
 where P=(Fo^2^+2Fc^2^)/3
;
_refine_ls_weighting_scheme calc
_refine_ls_wR_factor_gt 0.1293
_refine_ls_wR_factor_ref 0.1523
_reflns_Friedel_coverage 0.000
_reflns_number_gt 6752
_reflns_number_total 10264
_reflns_threshold_expression 'I > 2\s(I)'
_cod_data_source_file ic5b00911_si_003.cif
_cod_data_source_block 8513
_cod_depositor_comments
;
The following automatic conversions were performed:

'_exptl_absorpt_correction_type' value 'Gaussian' changed to
'gaussian' according to
/usr/data/users/saulius/crontab/automatic-downloads/rss-feeds/ACS/lib/dictionaries/cif_core.dic
dictionary named 'cif_core.dic' version 2.4.2 from 2011-04-26.

Automatic conversion script
Id: cif_fix_values 3271 2015-04-21 07:52:19Z andrius 

 Adding full bibliography for 4343511--4343513.cif.

 Adding full bibliography for 4343511--4343513.cif.
;
_cod_database_code 4343511
_shelx_space_group_comment
;
The symmetry employed for this shelxl refinement is uniquely defined
by the following loop, which should always be used as a source of
symmetry information in preference to the above space-group names.
They are only intended as comments.
;
_shelx_estimated_absorpt_t_min 0.819
_shelx_estimated_absorpt_t_max 0.978
_shelxl_version_number 2013-2

loop_
_space_group_symop_operation_xyz
'x, y, z'
'-x, -y, -z'

loop_
_atom_site_label
_atom_site_type_symbol
_atom_site_fract_x
_atom_site_fract_y
_atom_site_fract_z
_atom_site_U_iso_or_equiv
_atom_site_adp_type
_atom_site_occupancy
_atom_site_site_symmetry_order
_atom_site_calc_flag
_atom_site_refinement_flags_posn
_atom_site_refinement_flags_adp
Fe1 Fe 0.84839(3) 0.60959(3) 0.25363(3) 0.01514(10) Uani 1 1 d . .
H1 H 0.841(4) 0.549(3) 0.347(3) 0.052(11) Uiso 1 1 d . .
P1 P 1.05790(6) 0.62680(5) 0.33330(6) 0.01510(14) Uani 1 1 d . .
C2 C 1.1405(2) 0.64629(19) 0.4908(2) 0.0175(5) Uani 1 1 d . .
H2A H 1.1010 0.5921 0.5164 0.021 Uiso 1 1 calc R U
H2B H 1.2353 0.6398 0.5168 0.021 Uiso 1 1 calc R U
N3 N 1.1269(2) 0.74791(16) 0.54168(18) 0.0184(4) Uani 1 1 d . .
C4 C 0.9907(2) 0.75831(19) 0.5192(2) 0.0179(5) Uani 1 1 d . .
H4A H 0.9881 0.8253 0.5613 0.021 Uiso 1 1 calc R U
H4B H 0.9561 0.7031 0.5470 0.021 Uiso 1 1 calc R U
P5 P 0.88337(6) 0.75038(5) 0.36534(6) 0.01519(14) Uani 1 1 d . .
C6 C 0.9757(3) 0.85731(19) 0.3386(2) 0.0200(5) Uani 1 1 d . .
H6A H 0.9118 0.9010 0.2951 0.024 Uiso 1 1 calc R U
H6B H 1.0365 0.9004 0.4125 0.024 Uiso 1 1 calc R U
N7 N 1.0523(2) 0.82557(16) 0.27746(19) 0.0188(4) Uani 1 1 d . .
C8 C 1.1371(2) 0.74529(18) 0.3118(2) 0.0184(5) Uani 1 1 d . .
H8A H 1.2158 0.7749 0.3833 0.022 Uiso 1 1 calc R U
H8B H 1.1680 0.7250 0.2532 0.022 Uiso 1 1 calc R U
C9 C 1.1544(2) 0.52934(18) 0.2996(2) 0.0170(5) Uani 1 1 d . .
H9 H 1.1178 0.5136 0.2151 0.020 Uiso 1 1 calc R U
C10 C 1.1282(3) 0.42817(18) 0.3366(2) 0.0186(5) Uani 1 1 d . .
H10A H 1.1672 0.4386 0.4203 0.022 Uiso 1 1 calc R U
H10B H 1.0319 0.4077 0.3066 0.022 Uiso 1 1 calc R U
C11 C 1.1887(3) 0.3424(2) 0.2922(2) 0.0228(6) Uani 1 1 d . .
H11A H 1.1719 0.2780 0.3171 0.027 Uiso 1 1 calc R U
H11B H 1.1462 0.3296 0.2083 0.027 Uiso 1 1 calc R U
C12 C 1.3369(3) 0.3721(2) 0.3358(3) 0.0272(6) Uani 1 1 d . .
H12A H 1.3726 0.3176 0.3025 0.033 Uiso 1 1 calc R U
H12B H 1.3805 0.3775 0.4192 0.033 Uiso 1 1 calc R U
C13 C 1.3679(3) 0.4749(2) 0.3053(3) 0.0256(6) Uani 1 1 d . .
H13A H 1.3358 0.4663 0.2221 0.031 Uiso 1 1 calc R U
H13B H 1.4647 0.4953 0.3410 0.031 Uiso 1 1 calc R U
C14 C 1.3035(3) 0.5604(2) 0.3447(2) 0.0215(5) Uani 1 1 d . .
H14A H 1.3445 0.5758 0.4286 0.026 Uiso 1 1 calc R U
H14B H 1.3196 0.6239 0.3179 0.026 Uiso 1 1 calc R U
C15 C 1.2264(3) 0.79172(19) 0.6504(2) 0.0194(5) Uani 1 1 d . .
C16 C 1.3588(3) 0.7997(2) 0.6689(2) 0.0245(6) Uani 1 1 d . .
H16 H 1.3801 0.7737 0.6091 0.029 Uiso 1 1 calc R U
C17 C 1.4583(3) 0.8450(2) 0.7732(3) 0.0303(7) Uani 1 1 d . .
H17 H 1.5475 0.8485 0.7849 0.036 Uiso 1 1 calc R U
C18 C 1.4301(3) 0.8854(2) 0.8614(3) 0.0360(8) Uani 1 1 d . .
H18 H 1.4993 0.9172 0.9327 0.043 Uiso 1 1 calc R U
C19 C 1.3003(3) 0.8791(2) 0.8446(3) 0.0352(7) Uani 1 1 d . .
H19 H 1.2804 0.9070 0.9046 0.042 Uiso 1 1 calc R U
C20 C 1.1983(3) 0.8323(2) 0.7404(2) 0.0256(6) Uani 1 1 d . .
H20 H 1.1095 0.8278 0.7300 0.031 Uiso 1 1 calc R U
C21 C 0.7448(2) 0.81319(19) 0.3762(2) 0.0181(5) Uani 1 1 d . .
H21 H 0.6778 0.8132 0.2970 0.022 Uiso 1 1 calc R U
C22 C 0.7785(3) 0.9252(2) 0.4397(3) 0.0249(6) Uani 1 1 d . .
H22A H 0.8477 0.9290 0.5179 0.030 Uiso 1 1 calc R U
H22B H 0.8138 0.9691 0.4012 0.030 Uiso 1 1 calc R U
C23 C 0.6564(3) 0.9658(2) 0.4440(4) 0.0401(9) Uani 1 1 d . .
H23A H 0.5911 0.9694 0.3663 0.048 Uiso 1 1 calc R U
H23B H 0.6820 1.0364 0.4894 0.048 Uiso 1 1 calc R U
C24 C 0.5931(4) 0.8960(2) 0.4966(4) 0.0461(10) Uani 1 1 d . .
H24A H 0.6559 0.8963 0.5762 0.055 Uiso 1 1 calc R U
H24B H 0.5130 0.9226 0.4962 0.055 Uiso 1 1 calc R U
C25 C 0.5565(3) 0.7863(2) 0.4294(3) 0.0285(6) Uani 1 1 d . .
H25A H 0.5167 0.7415 0.4640 0.034 Uiso 1 1 calc R U
H25B H 0.4905 0.7855 0.3506 0.034 Uiso 1 1 calc R U
C26 C 0.6791(2) 0.74510(19) 0.4284(2) 0.0198(5) Uani 1 1 d . .
H26A H 0.6542 0.6741 0.3842 0.024 Uiso 1 1 calc R U
H26B H 0.7429 0.7426 0.5070 0.024 Uiso 1 1 calc R U
C27 C 1.0966(3) 0.90217(19) 0.2323(2) 0.0202(5) Uani 1 1 d . .
C28 C 1.2090(3) 0.8980(2) 0.2129(3) 0.0293(6) Uani 1 1 d . .
H28 H 1.2606 0.8439 0.2346 0.035 Uiso 1 1 calc R U
C29 C 1.2466(3) 0.9714(2) 0.1624(3) 0.0355(7) Uani 1 1 d . .
H29 H 1.3226 0.9660 0.1494 0.043 Uiso 1 1 calc R U
C30 C 1.1754(3) 1.0523(2) 0.1308(3) 0.0322(7) Uani 1 1 d . .
H30 H 1.2018 1.1022 0.0965 0.039 Uiso 1 1 calc R U
C31 C 1.0655(3) 1.0588(2) 0.1502(3) 0.0286(6) Uani 1 1 d . .
H31 H 1.0157 1.1139 0.1290 0.034 Uiso 1 1 calc R U
C32 C 1.0260(3) 0.9864(2) 0.2003(3) 0.0258(6) Uani 1 1 d . .
H32 H 0.9503 0.9933 0.2134 0.031 Uiso 1 1 calc R U
C41 C 0.6469(2) 0.59933(19) 0.1379(2) 0.0182(5) Uani 1 1 d . .
C42 C 0.6861(2) 0.49925(19) 0.1449(2) 0.0179(5) Uani 1 1 d . .
C43 C 0.7898(2) 0.4921(2) 0.1112(2) 0.0189(5) Uani 1 1 d . .
C44 C 0.8172(3) 0.5909(2) 0.0844(2) 0.0195(5) Uani 1 1 d . .
C45 C 0.7295(2) 0.65636(19) 0.1006(2) 0.0181(5) Uani 1 1 d . .
C46 C 0.5241(3) 0.6294(2) 0.1445(2) 0.0226(6) Uani 1 1 d . .
H46A H 0.4464 0.5943 0.0765 0.034 Uiso 1 1 calc R U
H46B H 0.5255 0.7041 0.1496 0.034 Uiso 1 1 calc R U
H46C H 0.5203 0.6096 0.2118 0.034 Uiso 1 1 calc R U
C47 C 0.6188(3) 0.4130(2) 0.1731(2) 0.0234(6) Uani 1 1 d . .
H47A H 0.6000 0.4398 0.2367 0.035 Uiso 1 1 calc R U
H47B H 0.6766 0.3597 0.1941 0.035 Uiso 1 1 calc R U
H47C H 0.5360 0.3833 0.1069 0.035 Uiso 1 1 calc R U
C48 C 0.8409(3) 0.3947(2) 0.0859(2) 0.0228(6) Uani 1 1 d . .
H48A H 0.8369 0.3478 0.1359 0.034 Uiso 1 1 calc R U
H48B H 0.9326 0.4110 0.0985 0.034 Uiso 1 1 calc R U
H48C H 0.7866 0.3618 0.0067 0.034 Uiso 1 1 calc R U
C49 C 0.9110(3) 0.6169(2) 0.0352(2) 0.0241(6) Uani 1 1 d . .
H49A H 0.8647 0.5996 -0.0477 0.036 Uiso 1 1 calc R U
H49B H 0.9852 0.5773 0.0627 0.036 Uiso 1 1 calc R U
H49C H 0.9441 0.6907 0.0585 0.036 Uiso 1 1 calc R U
C50 C 0.7162(3) 0.7619(2) 0.0697(2) 0.0247(6) Uani 1 1 d . .
H50A H 0.8034 0.7970 0.0866 0.037 Uiso 1 1 calc R U
H50B H 0.6785 0.8021 0.1139 0.037 Uiso 1 1 calc R U
H50C H 0.6580 0.7553 -0.0113 0.037 Uiso 1 1 calc R U

loop_
_atom_site_aniso_label
_atom_site_aniso_U_11
_atom_site_aniso_U_22
_atom_site_aniso_U_33
_atom_site_aniso_U_23
_atom_site_aniso_U_13
_atom_site_aniso_U_12
Fe1 0.01580(18) 0.01134(18) 0.01813(19) 0.00189(13) 0.00781(15) -0.00009(13)
P1 0.0159(3) 0.0106(3) 0.0195(3) 0.0024(2) 0.0087(3) 0.0008(2)
C2 0.0177(12) 0.0145(12) 0.0199(13) 0.0019(10) 0.0082(10) 0.0023(9)
N3 0.0181(10) 0.0160(11) 0.0210(11) 0.0019(9) 0.0085(9) 0.0044(8)
C4 0.0172(12) 0.0152(12) 0.0202(13) 0.0006(10) 0.0082(10) 0.0015(9)
P5 0.0157(3) 0.0103(3) 0.0195(3) 0.0023(2) 0.0079(3) 0.0009(2)
C6 0.0198(12) 0.0136(12) 0.0297(14) 0.0040(10) 0.0140(11) 0.0009(10)
N7 0.0205(11) 0.0119(10) 0.0282(12) 0.0070(9) 0.0134(10) 0.0031(8)
C8 0.0179(12) 0.0121(11) 0.0253(13) 0.0023(10) 0.0103(11) -0.0005(9)
C9 0.0189(12) 0.0130(11) 0.0221(13) 0.0034(10) 0.0118(10) 0.0027(9)
C10 0.0224(13) 0.0115(11) 0.0236(13) 0.0035(10) 0.0117(11) 0.0025(10)
C11 0.0317(15) 0.0142(12) 0.0262(14) 0.0056(10) 0.0149(12) 0.0077(11)
C12 0.0312(15) 0.0202(14) 0.0374(17) 0.0074(12) 0.0199(13) 0.0124(12)
C13 0.0234(14) 0.0243(14) 0.0345(16) 0.0059(12) 0.0173(12) 0.0055(11)
C14 0.0207(13) 0.0157(12) 0.0300(15) 0.0027(11) 0.0135(11) 0.0020(10)
C15 0.0230(13) 0.0122(12) 0.0214(13) 0.0052(10) 0.0074(11) 0.0034(10)
C16 0.0211(13) 0.0183(13) 0.0301(15) 0.0029(11) 0.0082(12) 0.0000(10)
C17 0.0217(14) 0.0185(14) 0.0382(17) 0.0018(12) 0.0028(13) 0.0008(11)
C18 0.0307(16) 0.0221(15) 0.0302(16) -0.0061(12) -0.0072(13) 0.0060(12)
C19 0.0395(18) 0.0303(17) 0.0270(16) -0.0029(13) 0.0074(14) 0.0139(14)
C20 0.0285(15) 0.0214(14) 0.0237(14) 0.0010(11) 0.0087(12) 0.0081(11)
C21 0.0169(12) 0.0132(11) 0.0249(13) 0.0043(10) 0.0095(10) 0.0030(9)
C22 0.0279(14) 0.0138(12) 0.0396(16) 0.0043(11) 0.0211(13) 0.0033(11)
C23 0.0384(18) 0.0141(14) 0.084(3) 0.0094(15) 0.0408(19) 0.0084(13)
C24 0.052(2) 0.0177(15) 0.098(3) 0.0101(17) 0.061(2) 0.0110(14)
C25 0.0230(14) 0.0202(14) 0.0509(19) 0.0122(13) 0.0223(14) 0.0048(11)
C26 0.0191(12) 0.0141(12) 0.0272(14) 0.0051(10) 0.0107(11) 0.0028(10)
C27 0.0210(13) 0.0134(12) 0.0252(14) 0.0037(10) 0.0099(11) -0.0033(10)
C28 0.0267(14) 0.0214(14) 0.0485(19) 0.0153(13) 0.0216(14) 0.0046(11)
C29 0.0296(16) 0.0320(17) 0.055(2) 0.0165(15) 0.0263(16) 0.0016(13)
C30 0.0315(16) 0.0258(15) 0.0416(18) 0.0169(13) 0.0159(14) -0.0028(12)
C31 0.0290(15) 0.0202(14) 0.0361(17) 0.0106(12) 0.0123(13) 0.0024(12)
C32 0.0268(14) 0.0179(13) 0.0363(16) 0.0096(12) 0.0156(13) 0.0042(11)
C41 0.0149(11) 0.0165(12) 0.0186(12) 0.0014(10) 0.0037(10) 0.0005(9)
C42 0.0167(12) 0.0172(12) 0.0174(12) 0.0011(10) 0.0062(10) -0.0005(10)
C43 0.0179(12) 0.0187(13) 0.0179(12) -0.0021(10) 0.0082(10) -0.0033(10)
C44 0.0196(12) 0.0225(13) 0.0142(12) 0.0021(10) 0.0062(10) -0.0014(10)
C45 0.0170(12) 0.0177(12) 0.0168(12) 0.0026(10) 0.0053(10) -0.0002(10)
C46 0.0181(12) 0.0230(14) 0.0235(14) 0.0013(11) 0.0075(11) 0.0003(10)
C47 0.0233(13) 0.0178(13) 0.0275(14) 0.0015(11) 0.0114(11) -0.0029(10)
C48 0.0214(13) 0.0200(13) 0.0251(14) -0.0018(11) 0.0104(11) 0.0010(10)
C49 0.0246(14) 0.0260(14) 0.0229(14) 0.0044(11) 0.0123(12) -0.0008(11)
C50 0.0239(14) 0.0224(14) 0.0262(14) 0.0092(11) 0.0083(12) 0.0012(11)

loop_
_atom_type_symbol
_atom_type_description
_atom_type_scat_dispersion_real
_atom_type_scat_dispersion_imag
_atom_type_scat_source
C C 0.0033 0.0016 'International Tables Vol C Tables 4.2.6.8 and 6.1.1.4'
H H 0.0000 0.0000 'International Tables Vol C Tables 4.2.6.8 and 6.1.1.4'
N N 0.0061 0.0033 'International Tables Vol C Tables 4.2.6.8 and 6.1.1.4'
P P 0.1023 0.0942 'International Tables Vol C Tables 4.2.6.8 and 6.1.1.4'
Fe Fe 0.3463 0.8444 'International Tables Vol C Tables 4.2.6.8 and 6.1.1.4'

loop_
_exptl_crystal_face_index_h
_exptl_crystal_face_index_k
_exptl_crystal_face_index_l
_exptl_crystal_face_perp_dist
0.00 0.00 -1.00 0.0400
0.00 0.00 1.00 0.0400
1.00 0.00 0.00 0.0900
-1.00 0.00 0.00 0.0900
1.00 -4.00 0.00 0.1900
0.00 1.00 0.00 0.1900

loop_
_geom_angle_atom_site_label_1
_geom_angle_atom_site_label_2
_geom_angle_atom_site_label_3
_geom_angle
H1 Fe1 C44 143.2(13)
H1 Fe1 C42 82.5(13)
C44 Fe1 C42 66.98(10)
H1 Fe1 C43 102.8(13)
C44 Fe1 C43 40.41(10)
C42 Fe1 C43 39.64(9)
H1 Fe1 C45 142.4(13)
C44 Fe1 C45 39.55(10)
C42 Fe1 C45 66.75(10)
C43 Fe1 C45 67.05(10)
H1 Fe1 P5 89.5(13)
C44 Fe1 P5 126.81(8)
C42 Fe1 P5 137.29(7)
C43 Fe1 P5 165.48(8)
C45 Fe1 P5 98.49(7)
H1 Fe1 C41 102.4(13)
C44 Fe1 C41 66.83(10)
C42 Fe1 C41 39.52(10)
C43 Fe1 C41 66.74(10)
C45 Fe1 C41 39.96(10)
P5 Fe1 C41 103.38(7)
H1 Fe1 P1 91.2(13)
C44 Fe1 P1 99.05(7)
C42 Fe1 P1 140.05(7)
C43 Fe1 P1 105.43(7)
C45 Fe1 P1 126.20(7)
P5 Fe1 P1 81.68(3)
C41 Fe1 P1 165.36(7)
C2 P1 C9 99.81(11)
C2 P1 C8 99.66(12)
C9 P1 C8 100.01(11)
C2 P1 Fe1 117.11(8)
C9 P1 Fe1 122.96(8)
C8 P1 Fe1 113.54(8)
N3 C2 P1 111.33(17)
C15 N3 C4 117.6(2)
C15 N3 C2 117.0(2)
C4 N3 C2 112.6(2)
N3 C4 P5 111.79(17)
C4 P5 C6 98.92(12)
C4 P5 C21 98.68(12)
C6 P5 C21 101.71(11)
C4 P5 Fe1 118.84(8)
C6 P5 Fe1 113.45(9)
C21 P5 Fe1 121.54(9)
N7 C6 P5 115.45(17)
C27 N7 C6 116.5(2)
C27 N7 C8 115.8(2)
C6 N7 C8 119.8(2)
N7 C8 P1 115.24(17)
C14 C9 C10 109.7(2)
C14 C9 P1 117.53(17)
C10 C9 P1 109.86(16)
C11 C10 C9 110.3(2)
C12 C11 C10 111.0(2)
C11 C12 C13 111.2(2)
C12 C13 C14 111.9(2)
C9 C14 C13 111.5(2)
C16 C15 C20 118.2(3)
C16 C15 N3 119.0(2)
C20 C15 N3 122.7(2)
C17 C16 C15 120.5(3)
C16 C17 C18 121.0(3)
C19 C18 C17 119.3(3)
C18 C19 C20 120.6(3)
C19 C20 C15 120.2(3)
C26 C21 C22 110.4(2)
C26 C21 P5 108.37(17)
C22 C21 P5 116.92(18)
C23 C22 C21 111.2(2)
C22 C23 C24 111.2(2)
C25 C24 C23 110.0(3)
C26 C25 C24 110.0(2)
C25 C26 C21 111.3(2)
C28 C27 N7 122.4(2)
C28 C27 C32 116.3(2)
N7 C27 C32 121.2(2)
C29 C28 C27 121.3(3)
C30 C29 C28 121.3(3)
C31 C30 C29 118.5(3)
C30 C31 C32 121.3(3)
C31 C32 C27 121.3(3)
C42 C41 C45 107.4(2)
C42 C41 C46 124.6(2)
C45 C41 C46 126.8(2)
C42 C41 Fe1 69.44(14)
C45 C41 Fe1 69.57(14)
C46 C41 Fe1 135.85(19)
C43 C42 C41 109.1(2)
C43 C42 C47 126.0(2)
C41 C42 C47 124.6(2)
C43 C42 Fe1 70.34(14)
C41 C42 Fe1 71.04(14)
C47 C42 Fe1 129.04(19)
C42 C43 C44 107.2(2)
C42 C43 C48 125.6(2)
C44 C43 C48 126.1(2)
C42 C43 Fe1 70.02(14)
C44 C43 Fe1 69.46(14)
C48 C43 Fe1 134.80(19)
C45 C44 C43 108.2(2)
C45 C44 C49 125.2(2)
C43 C44 C49 126.3(2)
C45 C44 Fe1 70.74(14)
C43 C44 Fe1 70.13(14)
C49 C44 Fe1 129.96(18)
C44 C45 C41 108.1(2)
C44 C45 C50 124.7(2)
C41 C45 C50 126.8(2)
C44 C45 Fe1 69.70(14)
C41 C45 Fe1 70.46(14)
C50 C45 Fe1 131.00(19)

loop_
_geom_bond_atom_site_label_1
_geom_bond_atom_site_label_2
_geom_bond_distance
Fe1 H1 1.60(4)
Fe1 C44 2.093(3)
Fe1 C42 2.098(2)
Fe1 C43 2.102(2)
Fe1 C45 2.107(3)
Fe1 P5 2.1142(8)
Fe1 C41 2.119(2)
Fe1 P1 2.1237(7)
P1 C2 1.860(3)
P1 C9 1.868(2)
P1 C8 1.870(3)
C2 N3 1.467(3)
N3 C15 1.410(3)
N3 C4 1.457(3)
C4 P5 1.862(3)
P5 C6 1.863(3)
P5 C21 1.868(2)
C6 N7 1.459(3)
N7 C27 1.411(3)
N7 C8 1.466(3)
C9 C14 1.533(3)
C9 C10 1.539(3)
C10 C11 1.536(3)
C11 C12 1.523(4)
C12 C13 1.532(4)
C13 C14 1.533(4)
C15 C16 1.404(4)
C15 C20 1.406(4)
C16 C17 1.378(4)
C17 C18 1.386(5)
C18 C19 1.381(5)
C19 C20 1.393(4)
C21 C26 1.536(4)
C21 C22 1.537(4)
C22 C23 1.533(4)
C23 C24 1.537(4)
C24 C25 1.526(4)
C25 C26 1.526(4)
C27 C28 1.401(4)
C27 C32 1.420(4)
C28 C29 1.391(4)
C29 C30 1.383(4)
C30 C31 1.377(4)
C31 C32 1.387(4)
C41 C42 1.426(3)
C41 C45 1.444(4)
C41 C46 1.502(3)
C42 C43 1.424(3)
C42 C47 1.504(4)
C43 C44 1.449(4)
C43 C48 1.499(4)
C44 C45 1.421(4)
C44 C49 1.505(4)
C45 C50 1.507(4)
